data_7040575
loop_
_publ_author_name
'Brunner, Fabian'
'Mart\'inez-Sarti, Laura'
'Keller, Sarah'
'Perteg\'as, Antonio'
'Prescimone, Alessandro'
'Constable, Edwin C.'
'Bolink, Henk J.'
'Housecroft, Catherine E.'

_publ_section_title
;
 Peripheral halo-functionalization in [Cu(N^N)(P^P)](+) emitters:
 influence on the performances of light-emitting electrochemical cells.
;
_journal_issue 38
_journal_name_full 'Dalton transactions (Cambridge, England : 2003)'
_journal_page_first 15180
_journal_page_last 15192
_journal_paper_doi 10.1039/c6dt02665f
_journal_volume 45
_journal_year 2016
_chemical_absolute_configuration ad
_chemical_compound_source 'Fabian Brunner'
_chemical_formula_moiety 'C63 H52 Cu1 F6 N2 O1 P3'
_chemical_formula_sum 'C63 H52 Cu F6 N2 O P3'
_chemical_formula_weight 1123.57
_space_group_IT_number 169
_symmetry_cell_setting hexagonal
_symmetry_space_group_name_Hall 'P 61'
_symmetry_space_group_name_H-M 'P 61'
_atom_sites_solution_hydrogens difmap
_atom_sites_solution_primary other
_audit_creation_date 2016-05-25
_audit_creation_method CRYSTALS_ver_14.61_build_5809
_audit_update_record
;
2016-06-21 deposited with the CCDC.
2016-08-17 downloaded from the CCDC.
;
_cell_angle_alpha 90
_cell_angle_beta 90
_cell_angle_gamma 120
_cell_formula_units_Z 6
_cell_length_a 10.9508(5)
_cell_length_b 10.9508(5)
_cell_length_c 76.094(3)
_cell_measurement_reflns_used 9785
_cell_measurement_temperature 123
_cell_measurement_theta_max 70
_cell_measurement_theta_min 3
_cell_volume 7902.6(6)
_computing_cell_refinement 'Apex2 (Bruker AXS, 2006)'
_computing_data_collection 'Apex2 (Bruker AXS, 2006)'
_computing_data_reduction 'Apex2 (Bruker AXS, 2006)'
_computing_molecular_graphics 'CAMERON (Watkin et al., 1996)'
_computing_publication_material 'CRYSTALS (Betteridge et al., 2003)'
_computing_structure_refinement 'CRYSTALS (Betteridge et al., 2003)'
_computing_structure_solution 'Superflip (Palatinus & Chapuis, 2007)'
_diffrn_ambient_temperature 123
_diffrn_measured_fraction_theta_full 0.950
_diffrn_measured_fraction_theta_max 0.928
_diffrn_measurement_device Area
_diffrn_measurement_device_type 'Bruker Kappa Apex2'
_diffrn_measurement_method '\f & \w scans'
_diffrn_radiation_monochromator graphite
_diffrn_radiation_type 'Cu K\a'
_diffrn_radiation_wavelength 1.54178
_diffrn_reflns_av_R_equivalents 0.028
_diffrn_reflns_limit_h_max 13
_diffrn_reflns_limit_h_min -8
_diffrn_reflns_limit_k_max 12
_diffrn_reflns_limit_k_min -11
_diffrn_reflns_limit_l_max 88
_diffrn_reflns_limit_l_min -92
_diffrn_reflns_number 30411
_diffrn_reflns_theta_full 68.000
_diffrn_reflns_theta_max 70.093
_diffrn_reflns_theta_min 1.161
_diffrn_standards_number 0
_exptl_absorpt_coefficient_mu 2.008
_exptl_absorpt_correction_T_max 0.98
_exptl_absorpt_correction_T_min 0.88
_exptl_absorpt_correction_type multi-scan
_exptl_absorpt_process_details 'SADABS (Siemens, 1996)'
_exptl_crystal_colour yellow
_exptl_crystal_density_diffrn 1.416
_exptl_crystal_density_method 'not measured'
_exptl_crystal_description plate
_exptl_crystal_F_000 3480
_exptl_crystal_recrystallization_method
; 
 DCM / Et2O
;
_exptl_crystal_size_max 0.090
_exptl_crystal_size_mid 0.080
_exptl_crystal_size_min 0.010
_refine_diff_density_max 0.32
_refine_diff_density_min -0.31
_refine_ls_abs_structure_details 'Flack (1983), 4012 Friedel-pairs'
_refine_ls_abs_structure_Flack 0.021(13)
_refine_ls_extinction_method None
_refine_ls_goodness_of_fit_ref 0.9999
_refine_ls_hydrogen_treatment constr
_refine_ls_matrix_type full
_refine_ls_number_parameters 686
_refine_ls_number_reflns 8640
_refine_ls_number_restraints 1
_refine_ls_R_factor_all 0.0330
_refine_ls_R_factor_gt 0.0311
_refine_ls_shift/su_max 0.0012646
_refine_ls_shift/su_mean 0.0000570
_refine_ls_structure_factor_coef Fsqd
_refine_ls_weighting_details
;
 Method, part 1, Chebychev polynomial, (Watkin, 1994, Prince, 1982) 
 [weight] = 1.0/[A~0~*T~0~(x)+A~1~*T~1~(x) ... +A~n-1~]*T~n-1~(x)] 
 where A~i~ are the Chebychev coefficients listed below and x= Fcalc/Fmax 
 Method = Robust Weighting (Prince, 1982) 
 W = [weight] * [1-(deltaF/6*sigmaF)^2^]^2^ 
 A~i~ are: 
 2.99 4.07 1.70 0.335 
;
_refine_ls_weighting_scheme calc
_refine_ls_wR_factor_all 0.0679
_refine_ls_wR_factor_gt 0.0674
_refine_ls_wR_factor_ref 0.0679
_reflns_limit_h_max 0
_reflns_limit_h_min -10
_reflns_limit_k_max 13
_reflns_limit_k_min 0
_reflns_limit_l_max 88
_reflns_limit_l_min -92
_reflns_number_gt 8359
_reflns_number_total 8703
_reflns_threshold_expression I>2.0\s(I)
_oxford_diffrn_Wilson_B_factor 0.00
_oxford_diffrn_Wilson_scale 0.00
_oxford_refine_ls_r_factor_ref 0.0330
_oxford_refine_ls_scale 0.082180(10)
_oxford_reflns_number_all 8640
_oxford_reflns_threshold_expression_ref I>-3.0\s(I)
_oxford_structure_analysis_title 'alex in P6'
_cod_data_source_file c6dt02665f2.cif
_cod_data_source_block BRF058_123K
_cod_depositor_comments
;
The following automatic conversions were performed:

'_atom_sites_solution_primary' value 'Other' changed to 'other'
according to
/usr/data/users/saulius/crontab/automatic-downloads/rss-feeds/RSC/lib/dictionaries/cif_core.dic
dictionary named 'cif_core.dic' version 2.4.2 from 2011-04-26.

Automatic conversion script
Id: cif_fix_values 4268 2015-11-12 08:31:59Z antanas 

 Adding full bibliography for 7040570--7040575.cif.

 Adding full bibliography for 7040570--7040575.cif.
;
_cod_original_cell_volume 7902.6(7)
_cod_original_sg_symbol_H-M 'P 61 '
_cod_original_formula_sum 'C63 H52 Cu1 F6 N2 O1 P3'
_cod_database_code 7040575

loop_
_symmetry_equiv_pos_as_xyz
x,y,z
x-y,x,z+1/6
-y,x-y,z+1/3
-x,-y,z+1/2
-x+y,-x,z+2/3
y,-x+y,z+5/6

loop_
_atom_site_label
_atom_site_type_symbol
_atom_site_fract_x
_atom_site_fract_y
_atom_site_fract_z
_atom_site_U_iso_or_equiv
_atom_site_occupancy
_atom_site_adp_type
_atom_site_refinement_flags_posn
C1 C -0.1154(3) 0.1782(3) -0.54014(4) 0.0263 1.0000 Uani .
C2 C -0.1686(3) 0.1235(3) -0.52198(4) 0.0189 1.0000 Uani .
C3 C -0.1717(3) 0.2097(3) -0.50886(4) 0.0200 1.0000 Uani .
C4 C -0.2274(3) 0.1563(3) -0.49218(4) 0.0170 1.0000 Uani .
C5 C -0.2807(3) 0.0124(3) -0.48974(4) 0.0206 1.0000 Uani .
C6 C -0.2704(3) -0.0687(3) -0.50310(4) 0.0167 1.0000 Uani .
C7 C -0.2287(3) 0.2450(3) -0.47759(4) 0.0193 1.0000 Uani .
C8 C -0.1270(3) 0.3864(3) -0.47621(4) 0.0231 1.0000 Uani .
C9 C -0.1284(3) 0.4669(3) -0.46190(4) 0.0304 1.0000 Uani .
C10 C -0.2295(3) 0.4070(3) -0.44909(4) 0.0290 1.0000 Uani .
C11 C -0.3319(3) 0.2644(3) -0.45020(4) 0.0242 1.0000 Uani .
C12 C -0.3325(3) 0.1851(3) -0.46438(4) 0.0217 1.0000 Uani .
C13 C -0.3140(3) -0.2179(3) -0.50014(3) 0.0176 1.0000 Uani .
C14 C -0.4199(3) -0.3015(3) -0.48842(3) 0.0185 1.0000 Uani .
C15 C -0.4540(3) -0.4411(3) -0.48554(4) 0.0185 1.0000 Uani .
C16 C -0.3709(3) -0.4853(3) -0.49433(4) 0.0234 1.0000 Uani .
C17 C -0.2670(3) -0.3966(3) -0.50604(4) 0.0235 1.0000 Uani .
C18 C -0.1718(4) -0.4398(3) -0.51513(4) 0.0347 1.0000 Uani .
C19 C -0.5712(3) -0.5359(3) -0.47364(4) 0.0212 1.0000 Uani .
C20 C -0.6807(3) -0.5092(3) -0.47004(4) 0.0268 1.0000 Uani .
C21 C -0.7897(3) -0.5964(3) -0.45888(5) 0.0346 1.0000 Uani .
C22 C -0.7904(3) -0.7108(3) -0.45086(5) 0.0344 1.0000 Uani .
C23 C -0.6828(3) -0.7380(3) -0.45446(4) 0.0317 1.0000 Uani .
C24 C -0.5750(3) -0.6524(3) -0.46574(4) 0.0256 1.0000 Uani .
C25 C 0.1842(3) 0.0001(3) -0.53452(4) 0.0215 1.0000 Uani .
C26 C 0.3117(3) 0.0123(3) -0.53948(4) 0.0290 1.0000 Uani .
C27 C 0.4275(3) 0.0770(3) -0.52823(5) 0.0369 1.0000 Uani .
C28 C 0.4167(4) 0.1298(3) -0.51237(5) 0.0403 1.0000 Uani .
C29 C 0.2903(4) 0.1194(3) -0.50746(4) 0.0389 1.0000 Uani .
C30 C 0.1736(3) 0.0537(3) -0.51831(4) 0.0280 1.0000 Uani .
C31 C 0.0373(3) -0.2312(3) -0.55865(4) 0.0173 1.0000 Uani .
C32 C -0.0059(3) -0.2720(3) -0.57603(4) 0.0227 1.0000 Uani .
C33 C -0.0048(3) -0.3890(3) -0.58306(4) 0.0296 1.0000 Uani .
C34 C 0.0395(3) -0.4644(3) -0.57300(4) 0.0278 1.0000 Uani .
C35 C 0.0843(3) -0.4241(3) -0.55586(4) 0.0243 1.0000 Uani .
C36 C 0.0812(3) -0.3088(3) -0.54859(4) 0.0206 1.0000 Uani .
C37 C 0.0610(3) 0.0394(3) -0.56587(4) 0.0172 1.0000 Uani .
C38 C 0.1902(3) 0.1639(3) -0.56804(4) 0.0206 1.0000 Uani .
C39 C 0.2042(3) 0.2621(3) -0.58073(4) 0.0250 1.0000 Uani .
C40 C 0.0909(3) 0.2384(3) -0.59133(4) 0.0213 1.0000 Uani .
C41 C -0.0406(3) 0.1153(3) -0.58955(4) 0.0172 1.0000 Uani .
C42 C -0.0495(3) 0.0192(3) -0.57687(4) 0.0166 1.0000 Uani .
C43 C -0.1688(3) 0.0781(3) -0.60104(3) 0.0176 1.0000 Uani .
C44 C -0.1652(3) 0.2113(3) -0.60810(4) 0.0234 1.0000 Uani .
C45 C -0.1689(3) -0.0134(3) -0.61661(4) 0.0265 1.0000 Uani .
C46 C -0.3016(3) -0.0108(3) -0.59012(4) 0.0171 1.0000 Uani .
C47 C -0.4302(3) -0.0151(3) -0.59249(4) 0.0198 1.0000 Uani .
C48 C -0.5484(3) -0.1060(3) -0.58254(4) 0.0218 1.0000 Uani .
C49 C -0.5405(3) -0.1936(3) -0.57003(4) 0.0202 1.0000 Uani .
C50 C -0.4142(3) -0.1915(3) -0.56699(3) 0.0161 1.0000 Uani .
C51 C -0.2981(3) -0.1003(3) -0.57727(3) 0.0161 1.0000 Uani .
C52 C -0.5456(3) -0.3695(3) -0.53713(3) 0.0191 1.0000 Uani .
C53 C -0.5725(3) -0.2737(3) -0.52811(4) 0.0228 1.0000 Uani .
C54 C -0.6866(3) -0.3208(4) -0.51666(4) 0.0328 1.0000 Uani .
C55 C -0.7722(3) -0.4655(4) -0.51380(4) 0.0389 1.0000 Uani .
C56 C -0.7475(3) -0.5604(4) -0.52260(5) 0.0379 1.0000 Uani .
C57 C -0.6340(3) -0.5131(3) -0.53441(4) 0.0285 1.0000 Uani .
C58 C -0.3911(3) -0.4400(3) -0.56242(4) 0.0219 1.0000 Uani .
C59 C -0.3846(3) -0.5462(3) -0.55319(5) 0.0360 1.0000 Uani .
C60 C -0.3839(4) -0.6572(4) -0.56237(6) 0.0520 1.0000 Uani .
C61 C -0.3893(4) -0.6614(4) -0.58031(6) 0.0478 1.0000 Uani .
C62 C -0.3931(4) -0.5570(4) -0.58948(5) 0.0407 1.0000 Uani .
C63 C -0.3939(3) -0.4457(3) -0.58077(4) 0.0290 1.0000 Uani .
Cu1 Cu -0.18205(4) -0.15650(4) -0.534007(18) 0.0165 1.0000 Uani .
P2 P -0.38379(6) -0.29318(7) -0.550219(19) 0.0152 1.0000 Uani .
O1 O -0.17541(17) -0.10504(17) -0.57443(3) 0.0153 1.0000 Uani .
P1 P 0.02426(7) -0.08761(6) -0.548072(19) 0.0155 1.0000 Uani .
N2 N -0.2420(2) -0.2656(2) -0.50952(3) 0.0199 1.0000 Uani .
N1 N -0.2122(2) -0.0138(2) -0.51900(3) 0.0165 1.0000 Uani .
P3 P 0.25551(7) -0.15801(8) -0.46959(2) 0.0252 1.0000 Uani .
F1 F 0.1433(2) -0.1999(2) -0.45414(3) 0.0507 1.0000 Uani .
F2 F 0.1781(2) -0.3178(2) -0.47586(4) 0.0561 1.0000 Uani .
F3 F 0.3708(2) -0.1165(2) -0.48457(3) 0.0613 1.0000 Uani .
F4 F 0.3539(2) -0.1866(3) -0.45707(4) 0.0607 1.0000 Uani .
F5 F 0.1560(3) -0.1328(3) -0.48197(5) 0.0940 1.0000 Uani .
F6 F 0.3338(2) 0.0000(2) -0.46342(5) 0.0827 1.0000 Uani .
H11 H -0.1217 0.1035 -0.5472 0.0326 1.0000 Uiso R
H12 H -0.1708 0.2135 -0.5452 0.0326 1.0000 Uiso R
H13 H -0.0198 0.2517 -0.5395 0.0326 1.0000 Uiso R
H31 H -0.1363 0.3069 -0.5112 0.0242 1.0000 Uiso R
H51 H -0.3245 -0.0302 -0.4789 0.0257 1.0000 Uiso R
H81 H -0.0567 0.4285 -0.4850 0.0265 1.0000 Uiso R
H91 H -0.0576 0.5634 -0.4610 0.0390 1.0000 Uiso R
H101 H -0.2300 0.4622 -0.4395 0.0340 1.0000 Uiso R
H111 H -0.4017 0.2222 -0.4413 0.0297 1.0000 Uiso R
H121 H -0.4027 0.0883 -0.4652 0.0252 1.0000 Uiso R
H141 H -0.4700 -0.2639 -0.4824 0.0225 1.0000 Uiso R
H161 H -0.3849 -0.5769 -0.4922 0.0284 1.0000 Uiso R
H181 H -0.1085 -0.3661 -0.5227 0.0410 1.0000 Uiso R
H182 H -0.2265 -0.5231 -0.5218 0.0410 1.0000 Uiso R
H183 H -0.1197 -0.4571 -0.5065 0.0410 1.0000 Uiso R
H201 H -0.6797 -0.4298 -0.4752 0.0324 1.0000 Uiso R
H211 H -0.8643 -0.5779 -0.4566 0.0421 1.0000 Uiso R
H221 H -0.8653 -0.7703 -0.4432 0.0403 1.0000 Uiso R
H231 H -0.6827 -0.8157 -0.4489 0.0393 1.0000 Uiso R
H241 H -0.5021 -0.6729 -0.4682 0.0326 1.0000 Uiso R
H261 H 0.3197 -0.0238 -0.5505 0.0355 1.0000 Uiso R
H271 H 0.5146 0.0842 -0.5315 0.0452 1.0000 Uiso R
H281 H 0.4958 0.1749 -0.5048 0.0493 1.0000 Uiso R
H291 H 0.2834 0.1579 -0.4966 0.0475 1.0000 Uiso R
H301 H 0.0860 0.0438 -0.5147 0.0354 1.0000 Uiso R
H321 H -0.0349 -0.2190 -0.5830 0.0279 1.0000 Uiso R
H331 H -0.0349 -0.4176 -0.5948 0.0337 1.0000 Uiso R
H341 H 0.0395 -0.5444 -0.5778 0.0337 1.0000 Uiso R
H351 H 0.1159 -0.4755 -0.5490 0.0300 1.0000 Uiso R
H361 H 0.1101 -0.2817 -0.5368 0.0262 1.0000 Uiso R
H381 H 0.2683 0.1813 -0.5609 0.0259 1.0000 Uiso R
H391 H 0.2920 0.3467 -0.5821 0.0313 1.0000 Uiso R
H401 H 0.1027 0.3060 -0.6000 0.0261 1.0000 Uiso R
H441 H -0.2459 0.1850 -0.6152 0.0280 1.0000 Uiso R
H442 H -0.0823 0.2648 -0.6149 0.0280 1.0000 Uiso R
H443 H -0.1655 0.2664 -0.5985 0.0280 1.0000 Uiso R
H451 H -0.2483 -0.0378 -0.6239 0.0340 1.0000 Uiso R
H452 H -0.0849 0.0388 -0.6233 0.0340 1.0000 Uiso R
H453 H -0.1734 -0.0968 -0.6123 0.0340 1.0000 Uiso R
H471 H -0.4370 0.0441 -0.6011 0.0256 1.0000 Uiso R
H481 H -0.6348 -0.1072 -0.5843 0.0270 1.0000 Uiso R
H491 H -0.6220 -0.2562 -0.5635 0.0258 1.0000 Uiso R
H531 H -0.5112 -0.1755 -0.5298 0.0282 1.0000 Uiso R
H541 H -0.7057 -0.2553 -0.5109 0.0415 1.0000 Uiso R
H551 H -0.8485 -0.4983 -0.5057 0.0482 1.0000 Uiso R
H561 H -0.8073 -0.6586 -0.5207 0.0473 1.0000 Uiso R
H571 H -0.6172 -0.5788 -0.5406 0.0356 1.0000 Uiso R
H591 H -0.3807 -0.5435 -0.5407 0.0444 1.0000 Uiso R
H601 H -0.3809 -0.7306 -0.5561 0.0637 1.0000 Uiso R
H611 H -0.3884 -0.7372 -0.5863 0.0554 1.0000 Uiso R
H621 H -0.3959 -0.5608 -0.6020 0.0506 1.0000 Uiso R
H631 H -0.3965 -0.3728 -0.5872 0.0349 1.0000 Uiso R

loop_
_atom_site_aniso_label
_atom_site_aniso_U_11
_atom_site_aniso_U_22
_atom_site_aniso_U_33
_atom_site_aniso_U_23
_atom_site_aniso_U_13
_atom_site_aniso_U_12
C1 0.0404(18) 0.0203(15) 0.0217(13) 0.0052(10) 0.0090(11) 0.0177(14)
C2 0.0220(14) 0.0183(14) 0.0192(12) -0.0013(10) -0.0023(10) 0.0123(11)
C3 0.0247(14) 0.0183(14) 0.0225(13) 0.0007(10) 0.0001(10) 0.0147(12)
C4 0.0155(13) 0.0181(13) 0.0205(12) -0.0031(10) -0.0035(9) 0.0107(11)
C5 0.0282(15) 0.0192(14) 0.0149(12) 0.0004(9) 0.0000(10) 0.0122(12)
C6 0.0174(13) 0.0164(13) 0.0168(12) 0.0002(9) 0.0001(9) 0.0089(11)
C7 0.0219(14) 0.0210(14) 0.0191(12) -0.0030(10) -0.0037(10) 0.0137(12)
C8 0.0215(14) 0.0227(14) 0.0239(13) -0.0034(10) 0.0046(10) 0.0100(12)
C9 0.0262(16) 0.0207(15) 0.0345(16) -0.0129(12) 0.0018(12) 0.0045(13)
C10 0.0251(15) 0.0349(17) 0.0294(15) -0.0157(12) -0.0012(11) 0.0168(14)
C11 0.0194(14) 0.0288(16) 0.0245(14) 0.0005(11) 0.0048(10) 0.0123(12)
C12 0.0214(14) 0.0179(13) 0.0274(13) 0.0004(10) 0.0012(10) 0.0112(12)
C13 0.0247(14) 0.0179(13) 0.0138(11) -0.0019(9) -0.0041(9) 0.0135(12)
C14 0.0257(14) 0.0182(13) 0.0134(12) -0.0018(9) -0.0024(9) 0.0124(11)
C15 0.0234(14) 0.0180(13) 0.0140(11) -0.0009(9) -0.0035(10) 0.0102(11)
C16 0.0335(16) 0.0171(14) 0.0242(13) 0.0031(10) 0.0016(11) 0.0160(13)
C17 0.0350(16) 0.0238(15) 0.0208(13) 0.0041(10) 0.0057(11) 0.0216(13)
C18 0.046(2) 0.0286(17) 0.0435(18) 0.0157(13) 0.0188(14) 0.0294(16)
C19 0.0277(15) 0.0160(13) 0.0158(12) -0.0014(9) -0.0019(10) 0.0079(12)
C20 0.0322(16) 0.0234(15) 0.0287(14) 0.0045(11) 0.0056(11) 0.0168(13)
C21 0.0349(18) 0.0320(17) 0.0420(18) 0.0036(13) 0.0122(13) 0.0204(15)
C22 0.0360(18) 0.0271(16) 0.0345(16) 0.0040(13) 0.0132(13) 0.0117(14)
C23 0.0434(19) 0.0252(16) 0.0290(15) 0.0091(12) 0.0108(13) 0.0192(15)
C24 0.0338(16) 0.0214(14) 0.0245(14) -0.0003(11) 0.0017(11) 0.0160(13)
C25 0.0220(14) 0.0189(13) 0.0235(13) 0.0011(10) -0.0070(11) 0.0101(11)
C26 0.0227(15) 0.0265(16) 0.0373(16) -0.0040(12) -0.0068(12) 0.0118(13)
C27 0.0210(16) 0.0220(16) 0.064(2) 0.0036(14) -0.0109(14) 0.0080(13)
C28 0.038(2) 0.0244(17) 0.050(2) -0.0009(14) -0.0249(15) 0.0091(15)
C29 0.052(2) 0.0316(18) 0.0284(16) -0.0084(12) -0.0163(14) 0.0174(16)
C30 0.0325(16) 0.0246(15) 0.0242(14) -0.0010(11) -0.0073(11) 0.0122(13)
C31 0.0130(13) 0.0170(13) 0.0211(13) -0.0021(9) -0.0005(9) 0.0069(11)
C32 0.0234(14) 0.0266(15) 0.0222(13) -0.0032(11) -0.0001(10) 0.0156(12)
C33 0.0329(17) 0.0376(17) 0.0252(14) -0.0114(12) -0.0057(12) 0.0227(15)
C34 0.0278(16) 0.0275(16) 0.0326(15) -0.0087(12) -0.0014(11) 0.0172(13)
C35 0.0208(15) 0.0228(15) 0.0339(15) -0.0010(11) -0.0002(11) 0.0143(12)
C36 0.0204(14) 0.0191(13) 0.0216(13) -0.0012(10) -0.0014(10) 0.0092(11)
C37 0.0217(14) 0.0175(13) 0.0156(12) -0.0008(9) 0.0022(9) 0.0122(11)
C38 0.0170(13) 0.0202(14) 0.0241(13) -0.0021(10) -0.0013(10) 0.0091(11)
C39 0.0220(15) 0.0165(14) 0.0315(15) 0.0033(11) 0.0053(11) 0.0058(12)
C40 0.0280(15) 0.0141(13) 0.0219(13) 0.0023(10) 0.0043(10) 0.0106(12)
C41 0.0207(14) 0.0192(13) 0.0151(11) 0.0009(9) 0.0036(9) 0.0126(11)
C42 0.0211(14) 0.0170(13) 0.0154(12) -0.0002(9) 0.0025(9) 0.0121(11)
C43 0.0248(14) 0.0211(14) 0.0099(12) 0.0014(9) 0.0017(9) 0.0138(12)
C44 0.0286(15) 0.0267(15) 0.0189(13) 0.0045(10) 0.0015(10) 0.0167(13)
C45 0.0381(17) 0.0290(16) 0.0151(13) -0.0023(10) 0.0007(11) 0.0188(14)
C46 0.0197(14) 0.0136(12) 0.0165(12) -0.0047(9) -0.0033(9) 0.0071(11)
C47 0.0273(15) 0.0212(14) 0.0152(12) -0.0016(9) -0.0048(10) 0.0154(12)
C48 0.0204(14) 0.0260(15) 0.0231(13) -0.0046(10) -0.0049(10) 0.0147(12)
C49 0.0169(13) 0.0261(15) 0.0177(12) -0.0035(10) -0.0012(9) 0.0108(12)
C50 0.0181(13) 0.0158(13) 0.0151(12) -0.0025(9) -0.0007(9) 0.0089(11)
C51 0.0184(13) 0.0185(13) 0.0147(11) -0.0040(9) -0.0036(9) 0.0117(11)
C52 0.0159(13) 0.0249(14) 0.0131(12) 0.0025(9) 0.0009(9) 0.0077(11)
C53 0.0184(14) 0.0314(16) 0.0190(13) -0.0038(10) -0.0018(10) 0.0126(12)
C54 0.0270(16) 0.059(2) 0.0174(13) -0.0046(13) -0.0023(11) 0.0252(16)
C55 0.0258(16) 0.069(2) 0.0212(14) 0.0093(14) 0.0076(12) 0.0228(17)
C56 0.0214(16) 0.0403(19) 0.0399(18) 0.0175(14) 0.0056(13) 0.0063(14)
C57 0.0233(15) 0.0279(15) 0.0330(15) 0.0068(12) 0.0043(12) 0.0119(13)
C58 0.0193(14) 0.0181(14) 0.0295(14) -0.0034(10) 0.0023(11) 0.0103(12)
C59 0.0396(19) 0.0283(17) 0.0459(19) 0.0007(13) 0.0046(14) 0.0213(15)
C60 0.054(2) 0.030(2) 0.082(3) 0.0058(17) 0.019(2) 0.0296(18)
C61 0.0327(19) 0.0299(19) 0.075(3) -0.0170(17) 0.0174(17) 0.0115(16)
C62 0.0329(18) 0.0349(19) 0.0449(19) -0.0155(15) 0.0085(14) 0.0100(15)
C63 0.0290(16) 0.0215(15) 0.0297(15) -0.0075(11) 0.0013(12) 0.0075(13)
Cu1 0.01931(19) 0.01687(19) 0.01478(16) -0.00003(14) 0.00056(14) 0.01022(16)
P2 0.0165(3) 0.0150(3) 0.0145(3) 0.0008(2) 0.0015(2) 0.0082(3)
O1 0.0140(9) 0.0134(8) 0.0178(8) 0.0020(6) -0.0004(6) 0.0064(7)
P1 0.0166(3) 0.0154(3) 0.0156(3) -0.0008(2) -0.0015(2) 0.0089(3)
N2 0.0259(12) 0.0184(12) 0.0195(10) 0.0017(8) -0.0003(8) 0.0141(10)
N1 0.0198(11) 0.0163(11) 0.0150(10) 0.0019(8) 0.0003(8) 0.0102(9)
P3 0.0214(4) 0.0213(4) 0.0325(4) -0.0027(3) -0.0002(3) 0.0104(3)
F1 0.0322(11) 0.0622(14) 0.0550(13) -0.0168(10) 0.0119(9) 0.0216(10)
F2 0.0347(11) 0.0334(11) 0.0847(16) -0.0221(10) 0.0173(10) 0.0054(9)
F3 0.0411(12) 0.0626(14) 0.0431(12) -0.0080(10) 0.0157(9) -0.0019(11)
F4 0.0449(13) 0.0908(18) 0.0602(14) 0.0150(12) -0.0064(10) 0.0442(13)
F5 0.0558(16) 0.097(2) 0.113(2) 0.0589(18) -0.0183(15) 0.0262(15)
F6 0.0397(13) 0.0244(11) 0.172(3) -0.0339(14) 0.0121(15) 0.0071(10)

loop_
_atom_type_symbol
_atom_type_scat_dispersion_real
_atom_type_scat_dispersion_imag
_atom_type_scat_Cromer_Mann_a1
_atom_type_scat_Cromer_Mann_b1
_atom_type_scat_Cromer_Mann_a2
_atom_type_scat_Cromer_Mann_b2
_atom_type_scat_Cromer_Mann_a3
_atom_type_scat_Cromer_Mann_b3
_atom_type_scat_Cromer_Mann_a4
_atom_type_scat_Cromer_Mann_b4
_atom_type_scat_Cromer_Mann_c
_atom_type_scat_source
C 0.0181 0.0091 2.3100 20.8439 1.0200 10.2075 1.5886 0.5687 0.8650 51.6512 0.2156 'International Tables Vol C 4.2.6.8 and 6.1.1.4'
H 0.0000 0.0000 0.4930 10.5109 0.3229 26.1257 0.1402 3.1424 0.0408 57.7998 0.0030 'International Tables Vol C 4.2.6.8 and 6.1.1.4'
N 0.0311 0.0180 12.2126 0.0057 3.1322 9.8933 2.0125 28.9975 1.1663 0.5826 -11.5290 'International Tables Vol C 4.2.6.8 and 6.1.1.4'
O 0.0492 0.0322 3.0485 13.2771 2.2868 5.7011 1.5463 0.3239 0.8670 32.9089 0.2508 'International Tables Vol C 4.2.6.8 and 6.1.1.4'
F 0.0727 0.0534 3.5392 10.2825 2.6412 4.2944 1.5170 0.2615 1.0243 26.1476 0.2776 'International Tables Vol C 4.2.6.8 and 6.1.1.4'
P 0.2955 0.4335 6.4345 1.9067 4.1791 27.1570 1.7800 0.5260 1.4908 68.1645 1.1149 'International Tables Vol C 4.2.6.8 and 6.1.1.4'
Cu -1.9646 0.5888 13.3380 3.5828 7.1676 0.2470 5.6158 11.3966 1.6735 64.8126 1.1910 'International Tables Vol C 4.2.6.8 and 6.1.1.4'

loop_
_geom_angle_atom_site_label_1
_geom_angle_atom_site_label_2
_geom_angle_atom_site_label_3
_geom_angle
_geom_angle_publ_flag
C2 C1 H11 109.1 no
C2 C1 H12 109.8 no
H11 C1 H12 109.5 no
C2 C1 H13 109.5 no
H11 C1 H13 109.5 no
H12 C1 H13 109.5 no
C1 C2 C3 121.9(2) yes
C1 C2 N1 116.7(2) yes
C3 C2 N1 121.5(2) yes
C2 C3 C4 121.4(2) yes
C2 C3 H31 119.6 no
C4 C3 H31 119.0 no
C3 C4 C5 116.2(2) yes
C3 C4 C7 123.4(2) yes
C5 C4 C7 120.5(2) yes
C4 C5 C6 120.2(2) yes
C4 C5 H51 119.6 no
C6 C5 H51 120.2 no
C5 C6 C13 120.8(2) yes
C5 C6 N1 122.6(2) yes
C13 C6 N1 116.5(2) yes
C4 C7 C8 121.5(2) yes
C4 C7 C12 120.0(2) yes
C8 C7 C12 118.5(2) yes
C7 C8 C9 120.3(2) yes
C7 C8 H81 119.5 no
C9 C8 H81 120.2 no
C8 C9 C10 120.6(3) yes
C8 C9 H91 119.6 no
C10 C9 H91 119.8 no
C9 C10 C11 119.8(2) yes
C9 C10 H101 120.2 no
C11 C10 H101 120.1 no
C10 C11 C12 119.9(2) yes
C10 C11 H111 120.1 no
C12 C11 H111 120.0 no
C7 C12 C11 120.9(3) yes
C7 C12 H121 119.2 no
C11 C12 H121 119.9 no
C6 C13 C14 122.1(2) yes
C6 C13 N2 114.9(2) yes
C14 C13 N2 123.0(2) yes
C13 C14 C15 120.1(2) yes
C13 C14 H141 119.8 no
C15 C14 H141 120.1 no
C14 C15 C16 116.1(2) yes
C14 C15 C19 121.6(2) yes
C16 C15 C19 122.3(2) yes
C15 C16 C17 120.8(2) yes
C15 C16 H161 119.6 no
C17 C16 H161 119.5 no
C16 C17 C18 121.8(2) yes
C16 C17 N2 122.1(2) yes
C18 C17 N2 116.1(2) yes
C17 C18 H181 109.6 no
C17 C18 H182 110.0 no
H181 C18 H182 109.5 no
C17 C18 H183 108.8 no
H181 C18 H183 109.5 no
H182 C18 H183 109.5 no
C15 C19 C20 120.3(2) yes
C15 C19 C24 121.5(3) yes
C20 C19 C24 118.1(3) yes
C19 C20 C21 120.7(3) yes
C19 C20 H201 119.5 no
C21 C20 H201 119.8 no
C20 C21 C22 120.3(3) yes
C20 C21 H211 120.0 no
C22 C21 H211 119.7 no
C21 C22 C23 119.2(3) yes
C21 C22 H221 120.1 no
C23 C22 H221 120.7 no
C22 C23 C24 120.6(3) yes
C22 C23 H231 119.3 no
C24 C23 H231 120.1 no
C19 C24 C23 121.1(3) yes
C19 C24 H241 119.3 no
C23 C24 H241 119.7 no
C26 C25 C30 119.4(3) yes
C26 C25 P1 123.3(2) yes
C30 C25 P1 117.2(2) yes
C25 C26 C27 119.9(3) yes
C25 C26 H261 119.9 no
C27 C26 H261 120.2 no
C26 C27 C28 120.5(3) yes
C26 C27 H271 120.1 no
C28 C27 H271 119.4 no
C27 C28 C29 119.9(3) yes
C27 C28 H281 120.6 no
C29 C28 H281 119.6 no
C28 C29 C30 120.5(3) yes
C28 C29 H291 119.9 no
C30 C29 H291 119.6 no
C25 C30 C29 119.8(3) yes
C25 C30 H301 119.9 no
C29 C30 H301 120.3 no
C32 C31 C36 119.2(2) yes
C32 C31 P1 122.0(2) yes
C36 C31 P1 118.67(19) yes
C31 C32 C33 119.9(3) yes
C31 C32 H321 119.7 no
C33 C32 H321 120.4 no
C32 C33 C34 120.3(3) yes
C32 C33 H331 120.2 no
C34 C33 H331 119.5 no
C33 C34 C35 120.3(3) yes
C33 C34 H341 120.0 no
C35 C34 H341 119.6 no
C34 C35 C36 119.8(3) yes
C34 C35 H351 120.1 no
C36 C35 H351 120.1 no
C31 C36 C35 120.4(2) yes
C31 C36 H361 119.4 no
C35 C36 H361 120.2 no
C38 C37 C42 117.2(2) yes
C38 C37 P1 123.9(2) yes
C42 C37 P1 118.59(19) yes
C37 C38 C39 120.1(2) yes
C37 C38 H381 119.8 no
C39 C38 H381 120.1 no
C38 C39 C40 120.9(2) yes
C38 C39 H391 119.7 no
C40 C39 H391 119.5 no
C39 C40 C41 121.0(2) yes
C39 C40 H401 119.7 no
C41 C40 H401 119.3 no
C40 C41 C42 116.3(2) yes
C40 C41 C43 124.5(2) yes
C42 C41 C43 119.1(2) yes
C37 C42 C41 124.6(2) yes
C37 C42 O1 115.8(2) yes
C41 C42 O1 119.6(2) yes
C41 C43 C44 111.3(2) yes
C41 C43 C45 108.3(2) yes
C44 C43 C45 109.7(2) yes
C41 C43 C46 108.27(19) yes
C44 C43 C46 111.1(2) yes
C45 C43 C46 108.1(2) yes
C43 C44 H441 109.5 no
C43 C44 H442 109.8 no
H441 C44 H442 109.5 no
C43 C44 H443 109.1 no
H441 C44 H443 109.5 no
H442 C44 H443 109.5 no
C43 C45 H451 109.4 no
C43 C45 H452 109.3 no
H451 C45 H452 109.5 no
C43 C45 H453 109.7 no
H451 C45 H453 109.5 no
H452 C45 H453 109.5 no
C43 C46 C47 125.0(2) yes
C43 C46 C51 118.4(2) yes
C47 C46 C51 116.5(2) yes
C46 C47 C48 120.9(2) yes
C46 C47 H471 119.2 no
C48 C47 H471 119.9 no
C47 C48 C49 120.7(2) yes
C47 C48 H481 119.6 no
C49 C48 H481 119.7 no
C48 C49 C50 120.6(2) yes
C48 C49 H491 120.0 no
C50 C49 H491 119.4 no
C49 C50 C51 117.4(2) yes
C49 C50 P2 125.98(19) yes
C51 C50 P2 116.62(18) yes
C50 C51 C46 124.0(2) yes
C50 C51 O1 115.9(2) yes
C46 C51 O1 120.1(2) yes
C53 C52 C57 119.0(2) yes
C53 C52 P2 116.3(2) yes
C57 C52 P2 124.4(2) yes
C52 C53 C54 120.9(3) yes
C52 C53 H531 119.0 no
C54 C53 H531 120.0 no
C53 C54 C55 119.1(3) yes
C53 C54 H541 120.4 no
C55 C54 H541 120.5 no
C54 C55 C56 120.5(3) yes
C54 C55 H551 119.6 no
C56 C55 H551 119.8 no
C55 C56 C57 120.4(3) yes
C55 C56 H561 119.8 no
C57 C56 H561 119.8 no
C56 C57 C52 119.9(3) yes
C56 C57 H571 120.4 no
C52 C57 H571 119.6 no
C59 C58 C63 118.5(3) yes
C59 C58 P2 118.8(2) yes
C63 C58 P2 122.6(2) yes
C58 C59 C60 119.8(3) yes
C58 C59 H591 119.9 no
C60 C59 H591 120.2 no
C59 C60 C61 120.4(3) yes
C59 C60 H601 119.9 no
C61 C60 H601 119.7 no
C60 C61 C62 120.3(3) yes
C60 C61 H611 119.1 no
C62 C61 H611 120.6 no
C61 C62 C63 120.6(3) yes
C61 C62 H621 119.4 no
C63 C62 H621 120.0 no
C58 C63 C62 120.4(3) yes
C58 C63 H631 119.4 no
C62 C63 H631 120.3 no
P2 Cu1 P1 115.83(3) yes
P2 Cu1 N2 100.19(6) yes
P1 Cu1 N2 125.23(6) yes
P2 Cu1 N1 108.59(6) yes
P1 Cu1 N1 120.93(6) yes
N2 Cu1 N1 79.74(8) yes
C50 P2 C52 103.19(11) yes
C50 P2 C58 103.89(12) yes
C52 P2 C58 105.60(12) yes
C50 P2 Cu1 112.58(8) yes
C52 P2 Cu1 113.53(8) yes
C58 P2 Cu1 116.70(9) yes
C51 O1 C42 116.76(19) yes
C25 P1 C37 103.17(12) yes
C25 P1 C31 103.40(12) yes
C37 P1 C31 104.13(11) yes
C25 P1 Cu1 116.19(9) yes
C37 P1 Cu1 113.94(8) yes
C31 P1 Cu1 114.50(8) yes
C13 N2 C17 117.5(2) yes
C13 N2 Cu1 108.75(16) yes
C17 N2 Cu1 127.66(17) yes
C6 N1 C2 117.9(2) yes
C6 N1 Cu1 111.73(16) yes
C2 N1 Cu1 129.86(17) yes
F1 P3 F2 89.66(11) yes
F1 P3 F3 178.16(13) yes
F2 P3 F3 90.58(12) yes
F1 P3 F4 90.12(12) yes
F2 P3 F4 90.25(14) yes
F3 P3 F4 88.06(13) yes
F1 P3 F5 89.44(15) yes
F2 P3 F5 88.74(16) yes
F3 P3 F5 92.38(16) yes
F4 P3 F5 178.90(16) yes
F1 P3 F6 90.79(13) yes
F2 P3 F6 179.34(13) yes
F3 P3 F6 88.95(13) yes
F4 P3 F6 89.27(16) yes
F5 P3 F6 91.75(17) yes

loop_
_geom_bond_atom_site_label_1
_geom_bond_atom_site_label_2
_geom_bond_distance
_geom_bond_publ_flag
C1 C2 1.503(3) yes
C1 H11 0.950 no
C1 H12 0.950 no
C1 H13 0.950 no
C2 C3 1.385(3) yes
C2 N1 1.351(3) yes
C3 C4 1.403(4) yes
C3 H31 0.950 no
C4 C5 1.392(4) yes
C4 C7 1.480(3) yes
C5 C6 1.391(3) yes
C5 H51 0.950 no
C6 C13 1.472(4) yes
C6 N1 1.359(3) yes
C7 C8 1.387(4) yes
C7 C12 1.409(4) yes
C8 C9 1.406(4) yes
C8 H81 0.950 no
C9 C10 1.371(4) yes
C9 H91 0.950 no
C10 C11 1.397(4) yes
C10 H101 0.950 no
C11 C12 1.383(4) yes
C11 H111 0.950 no
C12 H121 0.950 no
C13 C14 1.385(4) yes
C13 N2 1.347(3) yes
C14 C15 1.398(4) yes
C14 H141 0.950 no
C15 C16 1.396(4) yes
C15 C19 1.487(4) yes
C16 C17 1.388(4) yes
C16 H161 0.950 no
C17 C18 1.511(4) yes
C17 N2 1.345(3) yes
C18 H181 0.950 no
C18 H182 0.950 no
C18 H183 0.950 no
C19 C20 1.397(4) yes
C19 C24 1.392(4) yes
C20 C21 1.384(4) yes
C20 H201 0.950 no
C21 C22 1.390(4) yes
C21 H211 0.950 no
C22 C23 1.380(4) yes
C22 H221 0.950 no
C23 C24 1.379(4) yes
C23 H231 0.950 no
C24 H241 0.950 no
C25 C26 1.386(4) yes
C25 C30 1.396(4) yes
C25 P1 1.836(3) yes
C26 C27 1.394(4) yes
C26 H261 0.950 no
C27 C28 1.368(5) yes
C27 H271 0.950 no
C28 C29 1.382(5) yes
C28 H281 0.950 no
C29 C30 1.384(4) yes
C29 H291 0.950 no
C30 H301 0.950 no
C31 C32 1.401(4) yes
C31 C36 1.396(4) yes
C31 P1 1.834(3) yes
C32 C33 1.394(4) yes
C32 H321 0.950 no
C33 C34 1.379(4) yes
C33 H331 0.950 no
C34 C35 1.386(4) yes
C34 H341 0.950 no
C35 C36 1.394(4) yes
C35 H351 0.950 no
C36 H361 0.950 no
C37 C38 1.400(4) yes
C37 C42 1.395(4) yes
C37 P1 1.835(2) yes
C38 C39 1.395(4) yes
C38 H381 0.950 no
C39 C40 1.391(4) yes
C39 H391 0.950 no
C40 C41 1.403(4) yes
C40 H401 0.950 no
C41 C42 1.394(3) yes
C41 C43 1.527(3) yes
C42 O1 1.382(3) yes
C43 C44 1.536(4) yes
C43 C45 1.551(3) yes
C43 C46 1.529(3) yes
C44 H441 0.950 no
C44 H442 0.950 no
C44 H443 0.950 no
C45 H451 0.950 no
C45 H452 0.950 no
C45 H453 0.950 no
C46 C47 1.397(4) yes
C46 C51 1.398(3) yes
C47 C48 1.396(4) yes
C47 H471 0.950 no
C48 C49 1.384(4) yes
C48 H481 0.950 no
C49 C50 1.392(4) yes
C49 H491 0.950 no
C50 C51 1.398(3) yes
C50 P2 1.830(2) yes
C51 O1 1.388(3) yes
C52 C53 1.403(4) yes
C52 C57 1.390(4) yes
C52 P2 1.830(2) yes
C53 C54 1.393(4) yes
C53 H531 0.950 no
C54 C55 1.397(5) yes
C54 H541 0.950 no
C55 C56 1.373(5) yes
C55 H551 0.950 no
C56 C57 1.406(4) yes
C56 H561 0.950 no
C57 H571 0.950 no
C58 C59 1.390(4) yes
C58 C63 1.397(4) yes
C58 P2 1.823(3) yes
C59 C60 1.405(5) yes
C59 H591 0.950 no
C60 C61 1.366(6) yes
C60 H601 0.950 no
C61 C62 1.358(5) yes
C61 H611 0.950 no
C62 C63 1.391(4) yes
C62 H621 0.950 no
C63 H631 0.950 no
Cu1 P2 2.3100(7) yes
Cu1 P1 2.2614(7) yes
Cu1 N2 2.132(2) yes
Cu1 N1 2.090(2) yes
P3 F1 1.5931(19) yes
P3 F2 1.589(2) yes
P3 F3 1.589(2) yes
P3 F4 1.582(2) yes
P3 F5 1.565(2) yes
P3 F6 1.570(2) yes

loop_
_geom_hbond_atom_site_label_D
_geom_hbond_atom_site_label_H
_geom_hbond_atom_site_label_A
_geom_hbond_angle_DHA
_geom_hbond_distance_DH
_geom_hbond_distance_HA
_geom_hbond_distance_DA
_geom_hbond_publ_flag
C32 H321 O1 129 0.95 2.50 3.193(5) yes
C57 H571 C59 129 0.95 2.57 3.259(5) yes
